data_4086004
loop_
_publ_author_name
'Li, Ting'
'Fu, Chen'
'Liu, Zi'
'Guo, Shuiliang'
'Liu, Zicheng'
'Wen, Ting-Bin'

_publ_section_title
;
 Half-SandwichB-Oxy Boratabenzene Ruthenium Complexes: Synthesis,
 Characterization, and Reactivity of (\h6-C5H5BOR)RuCl(PPh3)2(R = Et, Me)
;
_journal_issue 13
_journal_name_full Organometallics
_journal_page_first 3292
_journal_paper_doi 10.1021/acs.organomet.5b00319
_journal_volume 34
_journal_year 2015
_chemical_formula_sum 'C30 H33 B Cl O2 P Ru'
_chemical_formula_weight 603.86
_chemical_name_systematic
; 
 ? 
;
_space_group_IT_number 14
_symmetry_cell_setting monoclinic
_symmetry_space_group_name_Hall '-P 2ybc'
_symmetry_space_group_name_H-M 'P 1 21/c 1'
_atom_sites_solution_hydrogens geom
_atom_sites_solution_primary direct
_atom_sites_solution_secondary difmap
_audit_creation_method SHELXL-97
_cell_angle_alpha 90.00
_cell_angle_beta 105.839(12)
_cell_angle_gamma 90.00
_cell_formula_units_Z 4
_cell_length_a 10.6591(12)
_cell_length_b 13.8011(14)
_cell_length_c 19.298(2)
_cell_measurement_temperature 173(2)
_cell_volume 2731.1(5)
_computing_structure_refinement 'SHELXL-97 (Sheldrick, 1997)'
_computing_structure_solution 'SHELXS-97 (Sheldrick, 1990)'
_diffrn_ambient_temperature 173(2)
_diffrn_measured_fraction_theta_full 0.999
_diffrn_measured_fraction_theta_max 0.999
_diffrn_radiation_monochromator graphite
_diffrn_radiation_source 'fine-focus sealed tube'
_diffrn_radiation_type MoK\a
_diffrn_radiation_wavelength 0.71073
_diffrn_reflns_av_R_equivalents 0.0725
_diffrn_reflns_av_sigmaI/netI 0.1034
_diffrn_reflns_limit_h_max 13
_diffrn_reflns_limit_h_min -11
_diffrn_reflns_limit_k_max 16
_diffrn_reflns_limit_k_min -17
_diffrn_reflns_limit_l_max 23
_diffrn_reflns_limit_l_min -23
_diffrn_reflns_number 20765
_diffrn_reflns_theta_full 26.00
_diffrn_reflns_theta_max 26.00
_diffrn_reflns_theta_min 2.92
_exptl_absorpt_coefficient_mu 0.757
_exptl_crystal_colour ORANGE
_exptl_crystal_density_diffrn 1.469
_exptl_crystal_density_method 'not measured'
_exptl_crystal_description BLOCK
_exptl_crystal_F_000 1240
_exptl_crystal_size_max 0.24
_exptl_crystal_size_mid 0.16
_exptl_crystal_size_min 0.12
_refine_diff_density_max 0.958
_refine_diff_density_min -0.705
_refine_diff_density_rms 0.081
_refine_ls_extinction_method none
_refine_ls_goodness_of_fit_ref 0.939
_refine_ls_hydrogen_treatment mixed
_refine_ls_matrix_type full
_refine_ls_number_parameters 325
_refine_ls_number_reflns 5360
_refine_ls_number_restraints 0
_refine_ls_restrained_S_all 0.939
_refine_ls_R_factor_all 0.0763
_refine_ls_R_factor_gt 0.0408
_refine_ls_shift/su_max 0.001
_refine_ls_shift/su_mean 0.000
_refine_ls_structure_factor_coef Fsqd
_refine_ls_weighting_details 'calc w=1/[\s^2^(Fo^2^)+(0.0001P)^2^+0.0000P] where P=(Fo^2^+2Fc^2^)/3'
_refine_ls_weighting_scheme calc
_refine_ls_wR_factor_gt 0.0459
_refine_ls_wR_factor_ref 0.0486
_reflns_number_gt 3535
_reflns_number_total 5360
_reflns_threshold_expression >2sigma(I)
_cod_data_source_file om5b00319_si_002.cif
_cod_data_source_block Coumpound_6a
_cod_depositor_comments
;
The following automatic conversions were performed:

'_symmetry_cell_setting' value 'Monoclinic' changed to 'monoclinic'
according to
/usr/data/users/saulius/crontab/automatic-downloads/rss-feeds/ACS/lib/dictionaries/cif_core.dic
dictionary named 'cif_core.dic' version 2.4.2 from 2011-04-26.

Automatic conversion script
Id: cif_fix_values 3271 2015-04-21 07:52:19Z andrius 

 Adding full bibliography for 4085999--4086004.cif.
;
_cod_original_cell_volume 2731.0(5)
_cod_original_sg_symbol_H-M P2(1)/c
_cod_database_code 4086004

loop_
_symmetry_equiv_pos_as_xyz
'x, y, z'
'-x, y+1/2, -z+1/2'
'-x, -y, -z'
'x, -y-1/2, z-1/2'

loop_
_atom_site_label
_atom_site_type_symbol
_atom_site_fract_x
_atom_site_fract_y
_atom_site_fract_z
_atom_site_U_iso_or_equiv
_atom_site_adp_type
_atom_site_occupancy
_atom_site_symmetry_multiplicity
_atom_site_calc_flag
_atom_site_refinement_flags
Ru1 Ru 0.09800(3) 0.791142(19) 0.120793(14) 0.02070(8) Uani 1 1 d .
Cl1 Cl -0.05190(10) 0.66728(5) 0.13828(4) 0.0252(2) Uani 1 1 d .
P1 P 0.27141(10) 0.69031(6) 0.16894(4) 0.0195(2) Uani 1 1 d .
O2 O 0.2220(3) 0.87815(15) 0.26013(11) 0.0268(6) Uani 1 1 d .
O1 O 0.0894(3) 1.04357(14) 0.13207(11) 0.0271(6) Uani 1 1 d .
C11 C 0.1120(4) 0.8473(2) 0.21445(17) 0.0209(9) Uani 1 1 d .
C32 C 0.2102(4) 0.6398(2) 0.29455(17) 0.0229(9) Uani 1 1 d .
H32A H 0.1249 0.6409 0.2653 0.028 Uiso 1 1 calc R
C21 C 0.2607(4) 0.5669(2) 0.13278(16) 0.0212(9) Uani 1 1 d .
C46 C 0.4766(4) 0.8214(2) 0.18106(16) 0.0237(9) Uani 1 1 d .
H46A H 0.4359 0.8571 0.2096 0.028 Uiso 1 1 calc R
C13 C 0.0636(4) 0.9009(2) 0.32227(17) 0.0334(11) Uani 1 1 d .
H13A H 0.0187 0.9550 0.3371 0.040 Uiso 1 1 calc R
H13B H 0.0624 0.8462 0.3536 0.040 Uiso 1 1 calc R
C31 C 0.3117(4) 0.6642(2) 0.26593(16) 0.0171(8) Uani 1 1 d .
C5 C 0.1975(4) 0.9074(2) 0.07429(16) 0.0251(9) Uani 1 1 d .
H5A H 0.2872 0.9262 0.0990 0.030 Uiso 1 1 calc R
C36 C 0.4365(4) 0.6636(2) 0.31023(16) 0.0233(9) Uani 1 1 d .
H36A H 0.5057 0.6797 0.2918 0.028 Uiso 1 1 calc R
C45 C 0.5870(4) 0.8583(2) 0.16576(18) 0.0279(10) Uani 1 1 d .
H45A H 0.6192 0.9186 0.1836 0.033 Uiso 1 1 calc R
C33 C 0.2346(4) 0.6137(2) 0.36632(17) 0.0262(10) Uani 1 1 d .
H33A H 0.1658 0.5964 0.3848 0.031 Uiso 1 1 calc R
C22 C 0.1779(4) 0.5462(2) 0.06603(17) 0.0249(9) Uani 1 1 d .
H22A H 0.1200 0.5933 0.0419 0.030 Uiso 1 1 calc R
C3 C 0.0495(4) 0.7885(3) -0.00123(16) 0.0361(10) Uani 1 1 d .
H3A H 0.0398 0.7261 -0.0264 0.043 Uiso 1 1 calc R
C26 C 0.3451(4) 0.4956(2) 0.16741(17) 0.0302(10) Uani 1 1 d .
H26A H 0.4017 0.5079 0.2125 0.036 Uiso 1 1 calc R
C6 C 0.2121(4) 1.0905(2) 0.15999(17) 0.0292(10) Uani 1 1 d .
H6A H 0.2508 1.1050 0.1211 0.035 Uiso 1 1 calc R
H6B H 0.2711 1.0482 0.1940 0.035 Uiso 1 1 calc R
C43 C 0.5982(4) 0.7174(3) 0.09689(17) 0.0368(10) Uani 1 1 d .
H43A H 0.6388 0.6825 0.0679 0.044 Uiso 1 1 calc R
C24 C 0.2644(4) 0.3870(2) 0.0693(2) 0.0347(11) Uani 1 1 d .
H24A H 0.2663 0.3269 0.0478 0.042 Uiso 1 1 calc R
C35 C 0.4602(4) 0.6393(2) 0.38239(17) 0.0287(10) Uani 1 1 d .
H35A H 0.5451 0.6405 0.4122 0.034 Uiso 1 1 calc R
B1 B 0.0834(5) 0.9617(3) 0.0895(2) 0.0234(11) Uani 1 1 d .
C44 C 0.6483(4) 0.8064(3) 0.12469(17) 0.0348(10) Uani 1 1 d .
H44A H 0.7235 0.8305 0.1153 0.042 Uiso 1 1 calc R
C23 C 0.1794(4) 0.4563(2) 0.03435(18) 0.0323(10) Uani 1 1 d .
H23A H 0.1227 0.4433 -0.0106 0.039 Uiso 1 1 calc R
C1 C -0.0458(4) 0.9088(2) 0.06216(16) 0.0277(10) Uani 1 1 d .
H1A H -0.1192 0.9268 0.0809 0.033 Uiso 1 1 calc R
C41 C 0.4257(4) 0.7317(2) 0.15438(15) 0.0202(9) Uani 1 1 d .
C25 C 0.3466(4) 0.4053(2) 0.13566(19) 0.0364(11) Uani 1 1 d .
H25A H 0.4036 0.3575 0.1596 0.044 Uiso 1 1 calc R
C42 C 0.4897(4) 0.6806(2) 0.11187(16) 0.0273(10) Uani 1 1 d .
H42A H 0.4580 0.6204 0.0934 0.033 Uiso 1 1 calc R
C12 C 0.0011(4) 0.8749(2) 0.24448(16) 0.0285(10) Uani 1 1 d .
H12A H -0.0588 0.8211 0.2411 0.034 Uiso 1 1 calc R
H12B H -0.0463 0.9297 0.2185 0.034 Uiso 1 1 calc R
C34 C 0.3594(4) 0.6134(2) 0.41006(18) 0.0301(10) Uani 1 1 d .
H34A H 0.3758 0.5957 0.4582 0.036 Uiso 1 1 calc R
C7 C 0.1912(4) 1.1821(2) 0.19670(16) 0.0348(10) Uani 1 1 d .
H7A H 0.2733 1.2143 0.2157 0.052 Uiso 1 1 calc R
H7B H 0.1536 1.1671 0.2353 0.052 Uiso 1 1 calc R
H7C H 0.1333 1.2238 0.1627 0.052 Uiso 1 1 calc R
C4 C 0.1741(4) 0.8263(2) 0.02855(16) 0.0316(10) Uani 1 1 d .
H4A H 0.2492 0.7897 0.0226 0.038 Uiso 1 1 calc R
C14 C 0.1978(5) 0.9274(3) 0.32423(19) 0.0461(12) Uani 1 1 d .
H14A H 0.1943 0.9967 0.3128 0.055 Uiso 1 1 calc R
C2 C -0.0567(4) 0.8282(2) 0.01794(17) 0.0344(11) Uani 1 1 d .
H2A H -0.1386 0.7916 0.0064 0.041 Uiso 1 1 calc R
C15 C 0.3079(5) 0.9165(3) 0.3848(2) 0.0846(18) Uani 1 1 d .
H15D H 0.2916 0.9483 0.4257 0.127 Uiso 1 1 calc R
H15A H 0.3830 0.9449 0.3744 0.127 Uiso 1 1 calc R
H15B H 0.3236 0.8488 0.3952 0.127 Uiso 1 1 calc R

loop_
_atom_site_aniso_label
_atom_site_aniso_U_11
_atom_site_aniso_U_22
_atom_site_aniso_U_33
_atom_site_aniso_U_23
_atom_site_aniso_U_13
_atom_site_aniso_U_12
Ru1 0.02184(18) 0.02308(14) 0.01891(14) 0.00050(14) 0.00852(12) -0.00065(18)
Cl1 0.0218(6) 0.0284(5) 0.0277(5) -0.0056(4) 0.0108(4) -0.0046(4)
P1 0.0214(6) 0.0217(5) 0.0178(5) -0.0023(4) 0.0098(4) -0.0032(5)
O2 0.0233(18) 0.0363(14) 0.0238(14) -0.0113(11) 0.0115(13) -0.0034(13)
O1 0.0170(17) 0.0286(13) 0.0347(15) 0.0013(11) 0.0053(12) -0.0061(13)
C11 0.019(3) 0.0118(18) 0.032(2) 0.0091(15) 0.0075(19) -0.0001(17)
C32 0.023(3) 0.0215(19) 0.024(2) 0.0000(15) 0.0065(18) -0.0033(18)
C21 0.018(2) 0.026(2) 0.022(2) 0.0002(16) 0.0095(17) -0.0045(18)
C46 0.025(3) 0.028(2) 0.0199(19) 0.0026(15) 0.0089(18) -0.0011(18)
C13 0.037(3) 0.034(2) 0.034(2) -0.0119(17) 0.019(2) -0.005(2)
C31 0.022(3) 0.0140(17) 0.0182(18) -0.0031(14) 0.0093(17) -0.0019(17)
C5 0.032(3) 0.026(2) 0.0186(19) 0.0069(16) 0.0085(18) -0.0020(19)
C36 0.025(3) 0.0238(19) 0.024(2) 0.0006(15) 0.0101(18) -0.0006(18)
C45 0.020(3) 0.026(2) 0.037(2) -0.0027(17) 0.007(2) -0.0102(19)
C33 0.031(3) 0.027(2) 0.027(2) 0.0017(16) 0.018(2) -0.002(2)
C22 0.024(3) 0.027(2) 0.027(2) -0.0014(16) 0.0111(19) 0.0013(19)
C3 0.058(3) 0.028(2) 0.021(2) 0.0066(19) 0.008(2) 0.002(3)
C26 0.040(3) 0.025(2) 0.024(2) 0.0001(16) 0.005(2) -0.002(2)
C6 0.028(3) 0.025(2) 0.036(2) 0.0032(17) 0.009(2) 0.000(2)
C43 0.025(3) 0.049(2) 0.042(2) -0.006(2) 0.019(2) -0.001(2)
C24 0.044(3) 0.026(2) 0.040(3) -0.0133(19) 0.021(2) -0.016(2)
C35 0.023(3) 0.042(2) 0.021(2) 0.0009(17) 0.0049(19) 0.006(2)
B1 0.026(3) 0.019(2) 0.023(2) 0.0141(18) 0.002(2) 0.004(2)
C44 0.019(2) 0.057(3) 0.033(2) 0.006(2) 0.0138(19) -0.011(2)
C23 0.033(3) 0.037(2) 0.030(2) -0.0147(18) 0.013(2) -0.010(2)
C1 0.035(3) 0.023(2) 0.024(2) 0.0058(16) 0.0076(19) -0.001(2)
C41 0.021(2) 0.023(2) 0.0174(18) 0.0018(14) 0.0080(17) -0.0012(17)
C25 0.051(4) 0.017(2) 0.041(2) 0.0061(17) 0.013(2) -0.001(2)
C42 0.025(3) 0.031(2) 0.031(2) -0.0052(16) 0.0152(19) -0.0066(18)
C12 0.027(3) 0.033(2) 0.030(2) -0.0065(16) 0.016(2) -0.0049(19)
C34 0.037(3) 0.035(2) 0.021(2) 0.0022(17) 0.012(2) 0.010(2)
C7 0.034(3) 0.035(2) 0.037(2) -0.0028(17) 0.012(2) -0.004(2)
C4 0.045(3) 0.030(2) 0.026(2) 0.0116(16) 0.021(2) 0.010(2)
C14 0.038(3) 0.075(3) 0.029(2) -0.027(2) 0.016(2) -0.007(3)
C2 0.042(3) 0.028(2) 0.028(2) 0.0089(17) 0.000(2) -0.007(2)
C15 0.052(4) 0.155(5) 0.047(3) -0.042(3) 0.014(3) 0.004(4)

loop_
_atom_type_symbol
_atom_type_description
_atom_type_scat_dispersion_real
_atom_type_scat_dispersion_imag
_atom_type_scat_source
C C 0.0033 0.0016 'International Tables Vol C Tables 4.2.6.8 and 6.1.1.4'
H H 0.0000 0.0000 'International Tables Vol C Tables 4.2.6.8 and 6.1.1.4'
B B 0.0013 0.0007 'International Tables Vol C Tables 4.2.6.8 and 6.1.1.4'
O O 0.0106 0.0060 'International Tables Vol C Tables 4.2.6.8 and 6.1.1.4'
P P 0.1023 0.0942 'International Tables Vol C Tables 4.2.6.8 and 6.1.1.4'
Cl Cl 0.1484 0.1585 'International Tables Vol C Tables 4.2.6.8 and 6.1.1.4'
Ru Ru -1.2594 0.8363 'International Tables Vol C Tables 4.2.6.8 and 6.1.1.4'

loop_
_geom_angle_atom_site_label_1
_geom_angle_atom_site_label_2
_geom_angle_atom_site_label_3
_geom_angle
C11 Ru1 C4 135.68(14)
C11 Ru1 C5 99.39(12)
C4 Ru1 C5 36.84(10)
C11 Ru1 C2 125.47(15)
C4 Ru1 C2 65.35(14)
C5 Ru1 C2 78.39(13)
C11 Ru1 C3 156.04(13)
C4 Ru1 C3 36.35(13)
C5 Ru1 C3 66.10(13)
C2 Ru1 C3 35.86(13)
C11 Ru1 P1 90.93(11)
C4 Ru1 P1 91.56(10)
C5 Ru1 P1 100.31(10)
C2 Ru1 P1 143.50(10)
C3 Ru1 P1 109.88(11)
C11 Ru1 C1 92.76(13)
C4 Ru1 C1 77.89(13)
C5 Ru1 C1 67.88(13)
C2 Ru1 C1 35.31(10)
C3 Ru1 C1 64.51(13)
P1 Ru1 C1 168.06(10)
C11 Ru1 B1 80.07(12)
C4 Ru1 B1 66.26(13)
C5 Ru1 B1 37.87(13)
C2 Ru1 B1 65.20(13)
C3 Ru1 B1 77.07(13)
P1 Ru1 B1 132.74(12)
C1 Ru1 B1 37.37(13)
C11 Ru1 Cl1 92.18(10)
C4 Ru1 Cl1 132.04(10)
C5 Ru1 Cl1 164.12(9)
C2 Ru1 Cl1 86.06(10)
C3 Ru1 Cl1 99.25(11)
P1 Ru1 Cl1 90.27(3)
C1 Ru1 Cl1 100.93(10)
B1 Ru1 Cl1 135.96(12)
C21 P1 C41 101.31(15)
C21 P1 C31 100.26(13)
C41 P1 C31 104.30(16)
C21 P1 Ru1 116.72(12)
C41 P1 Ru1 113.93(10)
C31 P1 Ru1 117.99(12)
C11 O2 C14 112.0(3)
B1 O1 C6 118.8(3)
O2 C11 C12 107.9(3)
O2 C11 Ru1 125.2(3)
C12 C11 Ru1 126.5(3)
C31 C32 C33 120.6(4)
C26 C21 C22 118.2(3)
C26 C21 P1 121.0(3)
C22 C21 P1 120.4(3)
C45 C46 C41 121.1(3)
C14 C13 C12 104.3(3)
C36 C31 C32 118.7(3)
C36 C31 P1 123.6(3)
C32 C31 P1 117.6(3)
C4 C5 B1 119.8(4)
C4 C5 Ru1 70.05(19)
B1 C5 Ru1 77.6(2)
C31 C36 C35 120.5(4)
C44 C45 C46 120.1(3)
C34 C33 C32 120.2(4)
C21 C22 C23 121.1(3)
C2 C3 C4 119.5(3)
C2 C3 Ru1 71.95(19)
C4 C3 Ru1 69.21(19)
C21 C26 C25 120.7(3)
O1 C6 C7 108.8(3)
C42 C43 C44 120.4(3)
C23 C24 C25 120.3(3)
C34 C35 C36 120.4(4)
O1 B1 C1 119.2(4)
O1 B1 C5 127.1(4)
C1 B1 C5 113.1(3)
O1 B1 Ru1 130.8(2)
C1 B1 Ru1 67.09(18)
C5 B1 Ru1 64.56(17)
C45 C44 C43 119.7(3)
C24 C23 C22 119.8(3)
C2 C1 B1 121.0(4)
C2 C1 Ru1 70.8(2)
B1 C1 Ru1 75.5(2)
C46 C41 C42 117.6(3)
C46 C41 P1 119.7(3)
C42 C41 P1 122.4(2)
C24 C25 C26 119.9(3)
C43 C42 C41 121.1(3)
C11 C12 C13 105.3(3)
C33 C34 C35 119.5(3)
C3 C4 C5 122.9(4)
C3 C4 Ru1 74.4(2)
C5 C4 Ru1 73.10(18)
C15 C14 C13 125.2(4)
C15 C14 O2 110.0(4)
C13 C14 O2 104.6(3)
C1 C2 C3 122.7(4)
C1 C2 Ru1 73.9(2)
C3 C2 Ru1 72.2(2)

loop_
_geom_bond_atom_site_label_1
_geom_bond_atom_site_label_2
_geom_bond_distance
Ru1 C11 1.934(3)
Ru1 C4 2.202(3)
Ru1 C5 2.242(3)
Ru1 C2 2.266(3)
Ru1 C3 2.269(3)
Ru1 P1 2.2976(10)
Ru1 C1 2.306(3)
Ru1 B1 2.424(4)
Ru1 Cl1 2.4256(9)
P1 C21 1.833(3)
P1 C41 1.834(4)
P1 C31 1.838(3)
O2 C11 1.330(4)
O2 C14 1.495(4)
O1 B1 1.389(4)
O1 C6 1.427(4)
C11 C12 1.501(5)
C32 C31 1.384(5)
C32 C33 1.385(4)
C21 C26 1.377(4)
C21 C22 1.378(4)
C46 C45 1.386(5)
C46 C41 1.393(4)
C13 C14 1.467(5)
C13 C12 1.510(4)
C31 C36 1.371(5)
C5 C4 1.405(4)
C5 B1 1.524(5)
C36 C35 1.387(4)
C45 C44 1.361(5)
C33 C34 1.367(5)
C22 C23 1.385(4)
C3 C2 1.396(5)
C3 C4 1.396(5)
C26 C25 1.390(4)
C6 C7 1.496(4)
C43 C42 1.364(5)
C43 C44 1.388(5)
C24 C23 1.363(5)
C24 C25 1.363(4)
C35 C34 1.372(5)
B1 C1 1.520(5)
C1 C2 1.387(4)
C41 C42 1.394(4)
C14 C15 1.421(5)
